data_1519169
loop_
_publ_author_name
'Underhill, Allan E.'
'Coles, Simon J.'
'Hursthouse, Michael B.'

_publ_section_title
;
 C17H10S5
;
_journal_name_full 'Crystal Structure Report Archive'
_journal_page_first 763
_journal_year 1996
_chemical_formula_sum 'C17 H10 S5'
_chemical_formula_weight 374.55
_space_group_IT_number 14
_symmetry_cell_setting monoclinic
_symmetry_space_group_name_Hall '-P 2yn'
_symmetry_space_group_name_H-M 'P 1 21/n 1'
_atom_sites_solution_hydrogens geom
_atom_sites_solution_primary direct
_atom_sites_solution_secondary difmap
_cell_angle_alpha 90.00
_cell_angle_beta 99.978(7)
_cell_angle_gamma 90.00
_cell_formula_units_Z 4
_cell_length_a 14.6453(15)
_cell_length_b 5.8392(7)
_cell_length_c 19.602(2)
_cell_measurement_temperature 150(2)
_cell_volume 1650.9(3)
_computing_structure_refinement 'SHELXL-92 (Sheldrick, 1993)'
_computing_structure_solution 'SHELXS-86 (Sheldrick, 1990)'
_diffrn_ambient_temperature 150(2)
_diffrn_radiation_monochromator graphite
_diffrn_radiation_source 'fine-focus sealed tube'
_diffrn_radiation_type MoK\a
_diffrn_radiation_wavelength 0.71069
_diffrn_reflns_av_R_equivalents 0.0637
_diffrn_reflns_av_sigmaI/netI 0.1901
_diffrn_reflns_limit_h_max 14
_diffrn_reflns_limit_h_min -16
_diffrn_reflns_limit_k_max 5
_diffrn_reflns_limit_k_min -6
_diffrn_reflns_limit_l_max 23
_diffrn_reflns_limit_l_min -22
_diffrn_reflns_number 5864
_diffrn_reflns_theta_max 25.05
_diffrn_reflns_theta_min 1.90
_exptl_absorpt_coefficient_mu 0.693
_exptl_crystal_density_diffrn 1.507
_exptl_crystal_F_000 768
_exptl_crystal_size_max 0.35
_exptl_crystal_size_mid 0.11
_exptl_crystal_size_min 0.11
_refine_diff_density_max 0.538
_refine_diff_density_min -0.304
_refine_diff_density_rms 0.077
_refine_ls_extinction_method none
_refine_ls_goodness_of_fit_all 0.859
_refine_ls_goodness_of_fit_obs 1.056
_refine_ls_matrix_type full
_refine_ls_number_parameters 199
_refine_ls_number_reflns 2345
_refine_ls_number_restraints 0
_refine_ls_restrained_S_all 0.859
_refine_ls_restrained_S_obs 1.056
_refine_ls_R_factor_all 0.0715
_refine_ls_R_factor_obs 0.0424
_refine_ls_shift/esd_max -0.000
_refine_ls_shift/esd_mean 0.000
_refine_ls_structure_factor_coef Fsqd
_refine_ls_weighting_scheme 'calc w=1/[\s^2^(Fo^2^)+(0.0314P)^2^+0.0000P] where P=(Fo^2^+2Fc^2^)/3'
_refine_ls_wR_factor_all 0.0922
_refine_ls_wR_factor_obs 0.0882
_reflns_number_observed 1493
_reflns_number_total 2345
_reflns_observed_criterion >2sigma(I)
_cod_data_source_file eCrystal-763.cif
_cod_data_source_block s92
_cod_depositor_comments
;
Citation :
Underhill, Allan E. and Coles, Simon J. and Hursthouse, Michael B. (1996) 
University of Southampton, Crystal Structure Report Archive. 

More at:
http://ecrystals.chem.soton.ac.uk/763/

The following automatic conversions were performed:

'_symmetry_cell_setting' value 'Monoclinic' changed to 'monoclinic'
according to the built-in table from CIF Core dictionary named
'cif_core.dic' version 2.4.1 from 2010-06-29.

Automatic conversion script
Id: cif_fix_values 3105 2015-03-04 15:46:00Z robertas 
;
_cod_original_sg_symbol_H-M P2(1)/n
_cod_database_code 1519169

loop_
_symmetry_equiv_pos_as_xyz
'x, y, z'
'-x+1/2, y+1/2, -z+1/2'
'-x, -y, -z'
'x-1/2, -y-1/2, z-1/2'

loop_
_atom_site_aniso_label
_atom_site_aniso_U_11
_atom_site_aniso_U_22
_atom_site_aniso_U_33
_atom_site_aniso_U_23
_atom_site_aniso_U_13
_atom_site_aniso_U_12
S1 0.0392(9) 0.0365(9) 0.0287(6) -0.0005(6) 0.0048(6) -0.0112(6)
S2 0.0228(7) 0.0363(8) 0.0269(6) -0.0042(6) 0.0084(5) -0.0040(5)
S3 0.0278(7) 0.0353(8) 0.0231(6) -0.0059(6) 0.0078(5) -0.0032(6)
S4 0.0187(7) 0.0379(8) 0.0258(6) -0.0095(6) 0.0088(5) -0.0010(5)
S5 0.0290(8) 0.0469(9) 0.0241(6) -0.0112(6) 0.0131(5) -0.0117(6)
C1 0.027(3) 0.024(3) 0.024(2) 0.004(2) 0.005(2) 0.001(2)
C2 0.016(3) 0.029(3) 0.021(2) -0.003(2) 0.004(2) -0.001(2)
C3 0.017(3) 0.034(3) 0.019(2) -0.002(2) 0.001(2) 0.000(2)
C4 0.024(3) 0.167(7) 0.065(4) -0.086(4) 0.032(3) -0.053(4)
C5 0.044(4) 0.195(8) 0.033(3) -0.062(4) 0.026(3) -0.075(4)
C6 0.016(3) 0.047(4) 0.025(2) -0.010(3) 0.013(2) -0.004(2)
C7 0.025(3) 0.026(3) 0.054(3) 0.000(3) 0.019(3) 0.001(2)
C8 0.017(3) 0.090(5) 0.034(3) 0.018(3) -0.002(2) 0.003(3)
C9 0.029(3) 0.068(5) 0.036(3) -0.027(3) 0.014(3) -0.011(3)
C10 0.030(3) 0.024(3) 0.058(3) -0.009(3) 0.020(3) -0.004(2)
C11 0.019(3) 0.043(3) 0.025(3) 0.011(3) 0.009(2) 0.001(2)
C12 0.028(3) 0.051(4) 0.019(2) -0.012(3) 0.010(2) -0.007(3)
C13 0.063(4) 0.038(4) 0.026(3) -0.003(3) 0.023(3) -0.012(3)
C14 0.048(4) 0.073(5) 0.027(3) -0.010(3) 0.001(3) 0.017(3)
C15 0.032(4) 0.082(5) 0.045(3) -0.040(4) 0.016(3) -0.022(4)
C16 0.083(5) 0.035(4) 0.051(4) -0.021(3) 0.045(4) -0.032(3)
C17 0.059(4) 0.037(4) 0.027(3) 0.005(3) 0.018(3) 0.018(3)

loop_
_atom_site_label
_atom_site_type_symbol
_atom_site_fract_x
_atom_site_fract_y
_atom_site_fract_z
_atom_site_U_iso_or_equiv
_atom_site_thermal_displace_type
_atom_site_occupancy
_atom_site_calc_flag
_atom_site_refinement_flags
_atom_site_disorder_group
S1 S 0.15675(9) -0.5351(2) 0.51545(6) 0.0349(4) Uani 1 d . .
S2 S 0.20043(8) -0.1541(2) 0.61569(6) 0.0282(3) Uani 1 d . .
S3 S 0.31730(8) -0.2188(2) 0.51230(5) 0.0283(3) Uani 1 d . .
S4 S 0.30924(8) 0.2346(2) 0.68748(6) 0.0269(3) Uani 1 d . .
S5 S 0.44790(8) 0.1565(2) 0.56202(6) 0.0323(3) Uani 1 d . .
C1 C 0.2207(3) -0.3152(7) 0.5458(2) 0.0247(11) Uani 1 d . .
C2 C 0.2937(3) 0.0367(7) 0.6196(2) 0.0218(11) Uani 1 d . .
C3 C 0.3480(3) 0.0043(8) 0.5710(2) 0.0235(11) Uani 1 d . .
C4 C 0.4321(4) 0.2876(12) 0.6967(3) 0.082(2) Uani 1 d . .
C5 C 0.4731(4) 0.3264(12) 0.6407(3) 0.089(3) Uani 1 d . .
C6 C 0.4572(3) 0.4401(8) 0.7590(2) 0.0279(12) Uani 1 d . .
C7 C 0.5207(3) 0.3581(8) 0.8142(3) 0.0338(13) Uani 1 d . .
H7 H 0.5477(3) 0.2150(8) 0.8115(3) 0.041 Uiso 1 calc R .
C8 C 0.5441(3) 0.4899(11) 0.8738(3) 0.048(2) Uani 1 d . .
H8 H 0.5876(3) 0.4363(11) 0.9106(3) 0.057 Uiso 1 calc R .
C9 C 0.5029(4) 0.6994(9) 0.8781(3) 0.0432(15) Uani 1 d . .
H9 H 0.5183(4) 0.7876(9) 0.9179(3) 0.052 Uiso 1 calc R .
C10 C 0.4395(3) 0.7779(8) 0.8242(3) 0.0360(13) Uani 1 d . .
H10 H 0.4108(3) 0.9184(8) 0.8279(3) 0.043 Uiso 1 calc R .
C11 C 0.4174(3) 0.6533(8) 0.7646(2) 0.0287(12) Uani 1 d . .
H11 H 0.3754(3) 0.7117(8) 0.7277(2) 0.034 Uiso 1 calc R .
C12 C 0.5761(3) 0.3778(9) 0.6481(2) 0.0321(12) Uani 1 d . .
C13 C 0.6425(4) 0.2208(9) 0.6765(2) 0.0409(14) Uani 1 d . .
H13 H 0.6242(4) 0.0832(9) 0.6939(2) 0.049 Uiso 1 calc R .
C14 C 0.7350(4) 0.2657(11) 0.6794(2) 0.050(2) Uani 1 d . .
H14 H 0.7790(4) 0.1592(11) 0.6991(2) 0.060 Uiso 1 calc R .
C15 C 0.7623(4) 0.4630(12) 0.6538(3) 0.052(2) Uani 1 d . .
H15 H 0.8251(4) 0.4909(12) 0.6550(3) 0.062 Uiso 1 calc R .
C16 C 0.6980(5) 0.6229(10) 0.6261(3) 0.052(2) Uani 1 d . .
H16 H 0.7172(5) 0.7604(10) 0.6092(3) 0.063 Uiso 1 calc R .
C17 C 0.6039(4) 0.5795(9) 0.6233(2) 0.0398(14) Uani 1 d . .
H17 H 0.5601(4) 0.6879(9) 0.6046(2) 0.048 Uiso 1 calc R .

loop_
_atom_type_symbol
_atom_type_description
_atom_type_scat_dispersion_real
_atom_type_scat_dispersion_imag
_atom_type_scat_source
C C 0.0033 0.0016 'International Tables Vol C Tables 4.2.6.8 and 6.1.1.4'
H H 0.0000 0.0000 'International Tables Vol C Tables 4.2.6.8 and 6.1.1.4'
S S 0.1246 0.1234 'International Tables Vol C Tables 4.2.6.8 and 6.1.1.4'

loop_
_geom_angle_atom_site_label_1
_geom_angle_atom_site_label_2
_geom_angle_atom_site_label_3
_geom_angle
_geom_angle_site_symmetry_1
_geom_angle_site_symmetry_3
C1 S2 C2 98.1(2) . .
C3 S3 C1 97.2(2) . .
C2 S4 C4 100.7(2) . .
C3 S5 C5 104.1(2) . .
S1 C1 S2 123.2(3) . .
S1 C1 S3 124.3(3) . .
S2 C1 S3 112.5(2) . .
C3 C2 S4 127.8(3) . .
C3 C2 S2 115.3(3) . .
S4 C2 S2 116.8(2) . .
C2 C3 S3 116.9(3) . .
C2 C3 S5 127.1(3) . .
S3 C3 S5 116.0(2) . .
C5 C4 C6 118.5(5) . .
C5 C4 S4 121.4(5) . .
C6 C4 S4 106.4(3) . .
C4 C5 C12 121.8(5) . .
C4 C5 S5 122.8(4) . .
C12 C5 S5 103.9(3) . .
C7 C6 C11 118.8(4) . .
C7 C6 C4 117.8(5) . .
C11 C6 C4 123.3(5) . .
C6 C7 C8 120.0(4) . .
C9 C8 C7 119.8(5) . .
C10 C9 C8 120.1(5) . .
C9 C10 C11 120.9(5) . .
C10 C11 C6 120.4(4) . .
C17 C12 C13 119.0(5) . .
C17 C12 C5 119.3(5) . .
C13 C12 C5 121.6(5) . .
C14 C13 C12 120.7(5) . .
C15 C14 C13 120.3(5) . .
C14 C15 C16 120.2(6) . .
C15 C16 C17 119.9(5) . .
C12 C17 C16 119.8(5) . .

loop_
_geom_bond_atom_site_label_1
_geom_bond_atom_site_label_2
_geom_bond_distance
_geom_bond_site_symmetry_2
S1 C1 1.639(4) .
S2 C1 1.730(4) .
S2 C2 1.754(4) .
S3 C3 1.744(4) .
S3 C1 1.753(4) .
S4 C2 1.747(4) .
S4 C4 1.804(5) .
S5 C3 1.747(4) .
S5 C5 1.818(5) .
C2 C3 1.356(6) .
C4 C5 1.357(7) .
C4 C6 1.505(6) .
C5 C12 1.521(7) .
C6 C7 1.385(6) .
C6 C11 1.387(6) .
C7 C8 1.391(7) .
C8 C9 1.373(7) .
C9 C10 1.360(6) .
C10 C11 1.366(6) .
C12 C17 1.363(7) .
C12 C13 1.381(7) .
C13 C14 1.372(7) .
C14 C15 1.345(7) .
C15 C16 1.370(8) .
C16 C17 1.393(7) .
